data_7134677
loop_
_publ_author_name
'Kusumoto, Sotaro'
'Nagasawa, Sakura'
'Suzuki, Ryo'
'Tachibana, Masaru'
'Tsuji, Yuta'
'Zenno, Hikaru'
'Nakashima, Yuto'
'Hayami, Shinya'
'Kim, Yang'
'Koide, Yoshihiro'

_publ_section_title
;
 Ferromagnetic and plastically deformable organic-inorganic hybrid
 crystal:
 (C<sub>7</sub>H<sub>9</sub>NH<sub>3</sub>)<sub>2</sub>CuCl<sub>4</sub>.
;
_journal_issue 56
_journal_name_full 'Chemical communications (Cambridge, England)'
_journal_page_first 10303
_journal_page_last 10306
_journal_paper_doi 10.1039/d5cc02170g
_journal_volume 61
_journal_year 2025
_chemical_formula_moiety '2(Cl2 Cu0.5), 2(C7 H18 N)'
_chemical_formula_sum 'C14 H36 Cl4 Cu N2'
_chemical_formula_weight 437.79
_space_group_crystal_system triclinic
_space_group_IT_number 2
_space_group_name_Hall '-P 1'
_space_group_name_H-M_alt 'P -1'
_atom_sites_solution_hydrogens geom
_audit_creation_date 2024-12-20
_audit_creation_method
;
Olex2 1.3
(compiled 2020.11.12 svn.r5f609507 for OlexSys, GUI svn.r6408)
;
_audit_update_record
;
2025-04-17 deposited with the CCDC.	2025-06-05 downloaded from the CCDC.
;
_cell_angle_alpha 96.906(3)
_cell_angle_beta 91.564(3)
_cell_angle_gamma 90.184(2)
_cell_formula_units_Z 2
_cell_length_a 7.1278(2)
_cell_length_b 7.5000(2)
_cell_length_c 20.0179(7)
_cell_measurement_reflns_used 7363
_cell_measurement_temperature 120
_cell_measurement_theta_max 30.6580
_cell_measurement_theta_min 3.0780
_cell_volume 1061.94(6)
_computing_cell_refinement 'CrysAlisPro 1.171.41.93a (Rigaku OD, 2020)'
_computing_data_collection 'CrysAlisPro 1.171.41.93a (Rigaku OD, 2020)'
_computing_data_reduction 'CrysAlisPro 1.171.41.93a (Rigaku OD, 2020)'
_computing_molecular_graphics 'Olex2 1.3 (Dolomanov et al., 2009)'
_computing_publication_material 'Olex2 1.3 (Dolomanov et al., 2009)'
_computing_structure_refinement 'SHELXL 2018/3 (Sheldrick, 2015)'
_computing_structure_solution 'SHELXT 2018/2 (Sheldrick, 2018)'
_diffrn_ambient_temperature 120
_diffrn_detector_area_resol_mean 10.0000
_diffrn_detector_type HyPix
_diffrn_measured_fraction_theta_full 0.996
_diffrn_measured_fraction_theta_max 0.780
_diffrn_measurement_details
;
List of Runs (angles in degrees, time in seconds):

  # Type    Start    End  Width  t~exp~   \w     \q     \k     \f   Frames
#--------------------------------------------------------------------------
  1  \w     -8.00  78.00   0.50    2.00    --    5.49  57.00-180.00  172
  2  \w     -8.00  76.00   0.50    2.00    --    5.49  38.00 -30.00  168
  3  \w     -7.00  78.00   0.50    2.00    --    5.49  57.00  60.00  170
  4  \w     -1.00  25.00   0.50    2.00    --    5.49 -99.00  30.00   52
  5  \w    -11.00  14.00   0.50    2.00    --    5.49 -99.00 -90.00   50
  6  \w      0.00  27.00   0.50    2.00    --    5.49 -99.00-150.00   54
;
_diffrn_measurement_device 'four-circle diffractometer'
_diffrn_measurement_device_type 'ROD, Synergy Custom system, HyPix'
_diffrn_measurement_method '\w scans'
_diffrn_radiation_type MoK\a
_diffrn_radiation_wavelength 0.71073
_diffrn_reflns_av_R_equivalents 0.0360
_diffrn_reflns_av_unetI/netI 0.0482
_diffrn_reflns_Laue_measured_fraction_full 0.996
_diffrn_reflns_Laue_measured_fraction_max 0.780
_diffrn_reflns_limit_h_max 8
_diffrn_reflns_limit_h_min -9
_diffrn_reflns_limit_k_max 10
_diffrn_reflns_limit_k_min -10
_diffrn_reflns_limit_l_max 26
_diffrn_reflns_limit_l_min -28
_diffrn_reflns_number 11794
_diffrn_reflns_point_group_measured_fraction_full 0.996
_diffrn_reflns_point_group_measured_fraction_max 0.780
_diffrn_reflns_theta_full 25.242
_diffrn_reflns_theta_max 30.816
_diffrn_reflns_theta_min 3.010
_exptl_absorpt_coefficient_mu 1.528
_exptl_absorpt_correction_T_max 1.00000
_exptl_absorpt_correction_T_min 0.49643
_exptl_absorpt_correction_type multi-scan
_exptl_absorpt_process_details
;
CrysAlisPro 1.171.41.93a (Rigaku Oxford Diffraction, 2020)
Empirical absorption correction using spherical harmonics,
implemented in SCALE3 ABSPACK scaling algorithm.
;
_exptl_crystal_colour 'clear light brown'
_exptl_crystal_colour_lustre clear
_exptl_crystal_colour_modifier light
_exptl_crystal_colour_primary brown
_exptl_crystal_density_diffrn 1.369
_exptl_crystal_description plate
_exptl_crystal_F_000 462
_exptl_crystal_size_max 0.05
_exptl_crystal_size_mid 0.05
_exptl_crystal_size_min 0.01
_refine_diff_density_max 0.840
_refine_diff_density_min -0.965
_refine_diff_density_rms 0.104
_refine_ls_extinction_method none
_refine_ls_goodness_of_fit_ref 1.045
_refine_ls_hydrogen_treatment constr
_refine_ls_matrix_type full
_refine_ls_number_parameters 197
_refine_ls_number_reflns 5187
_refine_ls_number_restraints 0
_refine_ls_restrained_S_all 1.045
_refine_ls_R_factor_all 0.0510
_refine_ls_R_factor_gt 0.0394
_refine_ls_shift/su_max 0.000
_refine_ls_shift/su_mean 0.000
_refine_ls_structure_factor_coef Fsqd
_refine_ls_weighting_details 'w=1/[\s^2^(Fo^2^)+(0.0588P)^2^+0.5164P] where P=(Fo^2^+2Fc^2^)/3'
_refine_ls_weighting_scheme calc
_refine_ls_wR_factor_gt 0.1032
_refine_ls_wR_factor_ref 0.1085
_reflns_Friedel_coverage 0.000
_reflns_number_gt 4220
_reflns_number_total 5187
_reflns_threshold_expression 'I > 2\s(I)'
_cod_data_source_file d5cc02170g4.cif
_cod_data_source_block 240326_cuclc7_autored
_cod_depositor_comments 'Adding full bibliography for 7134677--7134678.cif.'
_cod_database_code 7134677
_shelx_shelxl_version_number 2018/3
_shelx_space_group_comment
;
The symmetry employed for this shelxl refinement is uniquely defined
by the following loop, which should always be used as a source of
symmetry information in preference to the above space-group names.
They are only intended as comments.
;
_shelx_estimated_absorpt_t_max 0.985
_shelx_estimated_absorpt_t_min 0.927
_olex2_refinement_description
;
1. Fixed Uiso
 At 1.2 times of:
  All C(H,H) groups, All N(H,H,H) groups
 At 1.5 times of:
  All C(H,H,H) groups
2.a Secondary CH2 refined with riding coordinates:
 C2(H2D,H2E), C8(H8A,H8B), C1(H1D,H1E), C3(H3A,H3B), C11(H11A,H11B), C13(H13A,
 H13B), C9(H9A,H9B), C4(H4A,H4B), C12(H12A,H12B), C10(H10A,H10B), C5(H5A,H5B),
 C6(H6A,H6B)
2.b Idealised Me refined as rotating group:
 N2(H2A,H2B,H2C), N1(H1A,H1B,H1C), C14(H14A,H14B,H14C), C7(H7A,H7B,H7C)
;
_olex2_submission_special_instructions 'No special instructions were received'
_oxdiff_exptl_absorpt_empirical_details
;
Empirical correction (ABSPACK) includes:
- Absorption correction using spherical harmonics
- Frame scaling
;

loop_
_space_group_symop_operation_xyz
'x, y, z'
'-x, -y, -z'

loop_
_atom_site_label
_atom_site_type_symbol
_atom_site_fract_x
_atom_site_fract_y
_atom_site_fract_z
_atom_site_U_iso_or_equiv
_atom_site_adp_type
_atom_site_occupancy
_atom_site_site_symmetry_order
_atom_site_calc_flag
_atom_site_refinement_flags_posn
_atom_site_refinement_flags_adp
_atom_site_refinement_flags_occupancy
_atom_site_disorder_assembly
_atom_site_disorder_group
Cu2 Cu 0.500000 0.500000 0.500000 0.01359(11) Uani 1 2 d S . P . .
Cu1 Cu 1.000000 1.000000 0.500000 0.01402(11) Uani 1 2 d S . P . .
Cl1 Cl 0.76894(8) 1.20167(7) 0.48518(3) 0.01643(14) Uani 1 1 d . . . . .
Cl4 Cl 0.72901(7) 0.71595(7) 0.51722(3) 0.01591(13) Uani 1 1 d . . . . .
Cl3 Cl 0.51482(8) 0.50951(7) 0.38596(3) 0.01708(13) Uani 1 1 d . . . . .
Cl2 Cl 1.00576(8) 0.91796(7) 0.38437(3) 0.01732(13) Uani 1 1 d . . . . .
N2 N 0.9797(3) 0.4936(3) 0.39533(11) 0.0186(4) Uani 1 1 d . . . . .
H2A H 1.015997 0.608697 0.392226 0.022 Uiso 1 1 calc R U . . .
H2B H 1.039887 0.453409 0.431244 0.022 Uiso 1 1 calc R U . . .
H2C H 0.853477 0.489792 0.400847 0.022 Uiso 1 1 calc R U . . .
N1 N 0.4792(3) 0.9416(3) 0.39013(11) 0.0181(4) Uani 1 1 d . . . . .
H1A H 0.521338 0.826600 0.383272 0.022 Uiso 1 1 calc R U . . .
H1B H 0.353764 0.940849 0.397478 0.022 Uiso 1 1 calc R U . . .
H1C H 0.540532 1.001379 0.426601 0.022 Uiso 1 1 calc R U . . .
C2 C 0.4154(4) 0.9418(4) 0.26631(14) 0.0224(5) Uani 1 1 d . . . . .
H2D H 0.281154 0.925596 0.275740 0.027 Uiso 1 1 calc R U . . .
H2E H 0.422490 1.021871 0.230585 0.027 Uiso 1 1 calc R U . . .
C8 C 1.0279(4) 0.3781(3) 0.33300(13) 0.0197(5) Uani 1 1 d . . . . .
H8A H 0.983750 0.254001 0.335805 0.024 Uiso 1 1 calc R U . . .
H8B H 1.166011 0.375143 0.328983 0.024 Uiso 1 1 calc R U . . .
C1 C 0.5149(4) 1.0327(3) 0.32984(14) 0.0218(5) Uani 1 1 d . . . . .
H1D H 0.651657 1.034446 0.322535 0.026 Uiso 1 1 calc R U . . .
H1E H 0.472442 1.158762 0.338238 0.026 Uiso 1 1 calc R U . . .
C3 C 0.4964(4) 0.7610(4) 0.24046(14) 0.0254(6) Uani 1 1 d . . . . .
H3A H 0.481079 0.678492 0.275008 0.030 Uiso 1 1 calc R U . . .
H3B H 0.632619 0.775897 0.234220 0.030 Uiso 1 1 calc R U . . .
C11 C 0.9182(4) 0.1429(4) 0.19688(15) 0.0265(6) Uani 1 1 d . . . . .
H11A H 0.779547 0.150164 0.195758 0.032 Uiso 1 1 calc R U . . .
H11B H 0.956521 0.080150 0.235792 0.032 Uiso 1 1 calc R U . . .
C13 C 0.8980(5) -0.1555(4) 0.12022(17) 0.0337(7) Uani 1 1 d . . . . .
H13A H 0.933133 -0.220635 0.158842 0.040 Uiso 1 1 calc R U . . .
H13B H 0.759449 -0.146793 0.118278 0.040 Uiso 1 1 calc R U . . .
C9 C 0.9402(4) 0.4452(4) 0.27097(14) 0.0244(6) Uani 1 1 d . . . . .
H9A H 0.978156 0.571797 0.269574 0.029 Uiso 1 1 calc R U . . .
H9B H 0.801749 0.441082 0.273606 0.029 Uiso 1 1 calc R U . . .
C4 C 0.4068(4) 0.6749(4) 0.17432(15) 0.0268(6) Uani 1 1 d . . . . .
H4A H 0.270973 0.657083 0.180609 0.032 Uiso 1 1 calc R U . . .
H4B H 0.420155 0.757664 0.139761 0.032 Uiso 1 1 calc R U . . .
C14 C 0.9622(5) -0.2632(5) 0.05596(18) 0.0423(8) Uani 1 1 d . . . . .
H14A H 0.925139 -0.201366 0.017288 0.063 Uiso 1 1 calc R U . . .
H14B H 0.903873 -0.382764 0.051199 0.063 Uiso 1 1 calc R U . . .
H14C H 1.099055 -0.275183 0.057880 0.063 Uiso 1 1 calc R U . . .
C12 C 0.9814(4) 0.0334(4) 0.13232(15) 0.0298(6) Uani 1 1 d . . . . .
H12A H 0.946120 0.098373 0.093666 0.036 Uiso 1 1 calc R U . . .
H12B H 1.119993 0.024475 0.134058 0.036 Uiso 1 1 calc R U . . .
C10 C 1.0001(4) 0.3322(4) 0.20673(15) 0.0281(6) Uani 1 1 d . . . . .
H10A H 0.961624 0.394221 0.167660 0.034 Uiso 1 1 calc R U . . .
H10B H 1.138727 0.324163 0.207439 0.034 Uiso 1 1 calc R U . . .
C7 C 0.4972(6) 0.2291(5) 0.0576(2) 0.0489(9) Uani 1 1 d . . . . .
H7A H 0.434414 0.177701 0.015500 0.073 Uiso 1 1 calc R U . . .
H7B H 0.486720 0.145357 0.091343 0.073 Uiso 1 1 calc R U . . .
H7C H 0.629993 0.250435 0.049624 0.073 Uiso 1 1 calc R U . . .
C5 C 0.4936(4) 0.4953(4) 0.14908(16) 0.0289(6) Uani 1 1 d . . . . .
H5A H 0.481095 0.413132 0.183925 0.035 Uiso 1 1 calc R U . . .
H5B H 0.629197 0.513520 0.142656 0.035 Uiso 1 1 calc R U . . .
C6 C 0.4047(4) 0.4063(4) 0.08315(16) 0.0332(7) Uani 1 1 d . . . . .
H6A H 0.269873 0.384285 0.089844 0.040 Uiso 1 1 calc R U . . .
H6B H 0.413955 0.489461 0.048528 0.040 Uiso 1 1 calc R U . . .

loop_
_atom_site_aniso_label
_atom_site_aniso_U_11
_atom_site_aniso_U_22
_atom_site_aniso_U_33
_atom_site_aniso_U_23
_atom_site_aniso_U_13
_atom_site_aniso_U_12
Cu2 0.0107(2) 0.01179(19) 0.0187(2) 0.00355(15) -0.00039(15) -0.00250(15)
Cu1 0.0110(2) 0.01154(19) 0.0196(2) 0.00244(15) 0.00003(15) 0.00330(14)
Cl1 0.0112(3) 0.0123(2) 0.0261(3) 0.0037(2) -0.0002(2) 0.0026(2)
Cl4 0.0115(3) 0.0125(2) 0.0240(3) 0.0036(2) -0.0001(2) -0.0025(2)
Cl3 0.0176(3) 0.0140(3) 0.0201(3) 0.0044(2) -0.0007(2) -0.0013(2)
Cl2 0.0169(3) 0.0141(3) 0.0211(3) 0.0026(2) 0.0006(2) 0.0013(2)
N2 0.0201(11) 0.0155(9) 0.0207(11) 0.0046(8) 0.0000(8) 0.0011(8)
N1 0.0178(10) 0.0163(9) 0.0197(11) -0.0004(8) 0.0015(8) 0.0002(8)
C2 0.0216(13) 0.0226(12) 0.0232(14) 0.0030(10) 0.0006(10) 0.0020(10)
C8 0.0182(12) 0.0182(11) 0.0217(13) -0.0020(10) 0.0010(10) 0.0035(9)
C1 0.0213(13) 0.0203(12) 0.0247(14) 0.0065(10) 0.0017(10) -0.0010(10)
C3 0.0266(14) 0.0279(14) 0.0221(14) 0.0049(11) -0.0022(11) 0.0055(11)
C11 0.0230(14) 0.0287(14) 0.0280(15) 0.0034(12) 0.0033(11) -0.0003(11)
C13 0.0341(17) 0.0328(15) 0.0337(17) 0.0022(13) -0.0003(13) -0.0001(13)
C9 0.0270(14) 0.0229(13) 0.0241(14) 0.0052(11) 0.0013(11) 0.0059(11)
C4 0.0250(14) 0.0300(14) 0.0253(15) 0.0025(11) 0.0008(11) 0.0004(11)
C14 0.046(2) 0.0413(18) 0.0363(19) -0.0083(15) -0.0031(15) 0.0008(15)
C12 0.0289(15) 0.0336(15) 0.0263(15) 0.0020(12) -0.0003(12) 0.0005(12)
C10 0.0307(15) 0.0291(14) 0.0253(15) 0.0063(11) 0.0031(12) 0.0000(12)
C7 0.052(2) 0.043(2) 0.047(2) -0.0107(17) -0.0055(17) 0.0094(17)
C5 0.0266(15) 0.0273(14) 0.0323(16) 0.0018(12) -0.0001(12) 0.0024(11)
C6 0.0331(16) 0.0347(16) 0.0298(17) -0.0034(13) -0.0006(13) 0.0036(13)

loop_
_atom_type_symbol
_atom_type_description
_atom_type_scat_dispersion_real
_atom_type_scat_dispersion_imag
_atom_type_scat_source
C C 0.0033 0.0016 'International Tables Vol C Tables 4.2.6.8 and 6.1.1.4'
H H 0.0000 0.0000 'International Tables Vol C Tables 4.2.6.8 and 6.1.1.4'
Cl Cl 0.1484 0.1585 'International Tables Vol C Tables 4.2.6.8 and 6.1.1.4'
Cu Cu 0.3201 1.2651 'International Tables Vol C Tables 4.2.6.8 and 6.1.1.4'
N N 0.0061 0.0033 'International Tables Vol C Tables 4.2.6.8 and 6.1.1.4'

loop_
_geom_angle_atom_site_label_1
_geom_angle_atom_site_label_2
_geom_angle_atom_site_label_3
_geom_angle
_geom_angle_site_symmetry_1
_geom_angle_site_symmetry_3
_geom_angle_publ_flag
Cl4 Cu2 Cl4 180.0 . 2_666 ?
Cl4 Cu2 Cl3 89.54(2) . . ?
Cl4 Cu2 Cl3 89.54(2) 2_666 2_666 ?
Cl4 Cu2 Cl3 90.46(2) 2_666 . ?
Cl4 Cu2 Cl3 90.46(2) . 2_666 ?
Cl3 Cu2 Cl3 180.0 2_666 . ?
Cl1 Cu1 Cl1 180.0 2_776 . ?
Cl1 Cu1 Cl2 89.79(2) . 2_776 ?
Cl1 Cu1 Cl2 90.21(2) . . ?
Cl1 Cu1 Cl2 89.78(2) 2_776 . ?
Cl1 Cu1 Cl2 90.21(2) 2_776 2_776 ?
Cl2 Cu1 Cl2 180.00(3) . 2_776 ?
H2A N2 H2B 109.5 . . ?
H2A N2 H2C 109.5 . . ?
H2B N2 H2C 109.5 . . ?
C8 N2 H2A 109.5 . . ?
C8 N2 H2B 109.5 . . ?
C8 N2 H2C 109.5 . . ?
H1A N1 H1B 109.5 . . ?
H1A N1 H1C 109.5 . . ?
H1B N1 H1C 109.5 . . ?
C1 N1 H1A 109.5 . . ?
C1 N1 H1B 109.5 . . ?
C1 N1 H1C 109.5 . . ?
H2D C2 H2E 107.7 . . ?
C1 C2 H2D 108.8 . . ?
C1 C2 H2E 108.8 . . ?
C3 C2 H2D 108.8 . . ?
C3 C2 H2E 108.8 . . ?
C3 C2 C1 113.8(2) . . ?
N2 C8 H8A 109.3 . . ?
N2 C8 H8B 109.3 . . ?
N2 C8 C9 111.8(2) . . ?
H8A C8 H8B 107.9 . . ?
C9 C8 H8A 109.3 . . ?
C9 C8 H8B 109.3 . . ?
N1 C1 C2 112.9(2) . . ?
N1 C1 H1D 109.0 . . ?
N1 C1 H1E 109.0 . . ?
C2 C1 H1D 109.0 . . ?
C2 C1 H1E 109.0 . . ?
H1D C1 H1E 107.8 . . ?
C2 C3 H3A 108.7 . . ?
C2 C3 H3B 108.7 . . ?
C2 C3 C4 114.2(2) . . ?
H3A C3 H3B 107.6 . . ?
C4 C3 H3A 108.7 . . ?
C4 C3 H3B 108.7 . . ?
H11A C11 H11B 107.8 . . ?
C12 C11 H11A 109.0 . . ?
C12 C11 H11B 109.0 . . ?
C10 C11 H11A 109.0 . . ?
C10 C11 H11B 109.0 . . ?
C10 C11 C12 112.8(2) . . ?
H13A C13 H13B 107.7 . . ?
C14 C13 H13A 108.9 . . ?
C14 C13 H13B 108.9 . . ?
C14 C13 C12 113.6(3) . . ?
C12 C13 H13A 108.9 . . ?
C12 C13 H13B 108.9 . . ?
C8 C9 H9A 109.3 . . ?
C8 C9 H9B 109.3 . . ?
C8 C9 C10 111.4(2) . . ?
H9A C9 H9B 108.0 . . ?
C10 C9 H9A 109.3 . . ?
C10 C9 H9B 109.3 . . ?
C3 C4 H4A 109.0 . . ?
C3 C4 H4B 109.0 . . ?
H4A C4 H4B 107.8 . . ?
C5 C4 C3 112.9(2) . . ?
C5 C4 H4A 109.0 . . ?
C5 C4 H4B 109.0 . . ?
C13 C14 H14A 109.5 . . ?
C13 C14 H14B 109.5 . . ?
C13 C14 H14C 109.5 . . ?
H14A C14 H14B 109.5 . . ?
H14A C14 H14C 109.5 . . ?
H14B C14 H14C 109.5 . . ?
C11 C12 H12A 108.7 . . ?
C11 C12 H12B 108.7 . . ?
C13 C12 C11 114.0(3) . . ?
C13 C12 H12A 108.7 . . ?
C13 C12 H12B 108.7 . . ?
H12A C12 H12B 107.6 . . ?
C11 C10 C9 114.2(2) . . ?
C11 C10 H10A 108.7 . . ?
C11 C10 H10B 108.7 . . ?
C9 C10 H10A 108.7 . . ?
C9 C10 H10B 108.7 . . ?
H10A C10 H10B 107.6 . . ?
H7A C7 H7B 109.5 . . ?
H7A C7 H7C 109.5 . . ?
H7B C7 H7C 109.5 . . ?
C6 C7 H7A 109.5 . . ?
C6 C7 H7B 109.5 . . ?
C6 C7 H7C 109.5 . . ?
C4 C5 H5A 108.8 . . ?
C4 C5 H5B 108.8 . . ?
C4 C5 C6 113.7(3) . . ?
H5A C5 H5B 107.7 . . ?
C6 C5 H5A 108.8 . . ?
C6 C5 H5B 108.8 . . ?
C7 C6 C5 112.9(3) . . ?
C7 C6 H6A 109.0 . . ?
C7 C6 H6B 109.0 . . ?
C5 C6 H6A 109.0 . . ?
C5 C6 H6B 109.0 . . ?
H6A C6 H6B 107.8 . . ?

loop_
_geom_bond_atom_site_label_1
_geom_bond_atom_site_label_2
_geom_bond_distance
_geom_bond_site_symmetry_2
_geom_bond_publ_flag
Cu2 Cl4 2.2857(5) . ?
Cu2 Cl4 2.2857(5) 2_666 ?
Cu2 Cl3 2.2977(6) 2_666 ?
Cu2 Cl3 2.2978(6) . ?
Cu1 Cl1 2.2772(5) 2_776 ?
Cu1 Cl1 2.2772(5) . ?
Cu1 Cl2 2.3241(6) 2_776 ?
Cu1 Cl2 2.3241(6) . ?
N2 H2A 0.9100 . ?
N2 H2B 0.9100 . ?
N2 H2C 0.9100 . ?
N2 C8 1.480(3) . ?
N1 H1A 0.9100 . ?
N1 H1B 0.9100 . ?
N1 H1C 0.9100 . ?
N1 C1 1.484(3) . ?
C2 H2D 0.9900 . ?
C2 H2E 0.9900 . ?
C2 C1 1.525(4) . ?
C2 C3 1.514(4) . ?
C8 H8A 0.9900 . ?
C8 H8B 0.9900 . ?
C8 C9 1.515(4) . ?
C1 H1D 0.9900 . ?
C1 H1E 0.9900 . ?
C3 H3A 0.9900 . ?
C3 H3B 0.9900 . ?
C3 C4 1.525(4) . ?
C11 H11A 0.9900 . ?
C11 H11B 0.9900 . ?
C11 C12 1.525(4) . ?
C11 C10 1.522(4) . ?
C13 H13A 0.9900 . ?
C13 H13B 0.9900 . ?
C13 C14 1.517(4) . ?
C13 C12 1.525(4) . ?
C9 H9A 0.9900 . ?
C9 H9B 0.9900 . ?
C9 C10 1.525(4) . ?
C4 H4A 0.9900 . ?
C4 H4B 0.9900 . ?
C4 C5 1.520(4) . ?
C14 H14A 0.9800 . ?
C14 H14B 0.9800 . ?
C14 H14C 0.9800 . ?
C12 H12A 0.9900 . ?
C12 H12B 0.9900 . ?
C10 H10A 0.9900 . ?
C10 H10B 0.9900 . ?
C7 H7A 0.9800 . ?
C7 H7B 0.9800 . ?
C7 H7C 0.9800 . ?
C7 C6 1.524(4) . ?
C5 H5A 0.9900 . ?
C5 H5B 0.9900 . ?
C5 C6 1.526(4) . ?
C6 H6A 0.9900 . ?
C6 H6B 0.9900 . ?

loop_
_geom_torsion_atom_site_label_1
_geom_torsion_atom_site_label_2
_geom_torsion_atom_site_label_3
_geom_torsion_atom_site_label_4
_geom_torsion
_geom_torsion_site_symmetry_1
_geom_torsion_site_symmetry_2
_geom_torsion_site_symmetry_3
_geom_torsion_site_symmetry_4
_geom_torsion_publ_flag
N2 C8 C9 C10 176.6(2) . . . . ?
C2 C3 C4 C5 179.0(2) . . . . ?
C8 C9 C10 C11 69.8(3) . . . . ?
C1 C2 C3 C4 -176.0(2) . . . . ?
C3 C2 C1 N1 -70.3(3) . . . . ?
C3 C4 C5 C6 179.6(3) . . . . ?
C4 C5 C6 C7 178.3(3) . . . . ?
C14 C13 C12 C11 -179.9(3) . . . . ?
C12 C11 C10 C9 -179.8(2) . . . . ?
C10 C11 C12 C13 -178.6(3) . . . . ?
